data_7128409
loop_
_publ_author_name
'Ishii, Wataru'
'Katao, Shohei'
'Nishikawa, Yoshiko'
'Okajima, Yasuo'
'Hatori, Atsuya'
'Ehara, Masahiro'
'Kawai, Tsuyoshi'
'Nakashima, Takuya'

_publ_section_title
;
 The emergence of intense near-infrared photoluminescence by
 photoactivation of silver nanoclusters.
;
_journal_issue 53
_journal_name_full 'Chemical communications (Cambridge, England)'
_journal_page_first 6483
_journal_page_last 6486
_journal_paper_doi 10.1039/d1cc02119b
_journal_volume 57
_journal_year 2021
_chemical_formula_moiety 'C132 H93 Ag29 N13 Na3 O3 S24, 1(Na)'
_chemical_formula_sum 'C132 H93 Ag29 N13 Na4 O3 S24'
_chemical_formula_weight 5898.82
_space_group_crystal_system trigonal
_space_group_IT_number 165
_space_group_name_Hall '-P 3 2"c'
_space_group_name_H-M_alt 'P -3 c 1'
_atom_sites_solution_hydrogens geom
_atom_sites_solution_primary dual
_audit_creation_date 2021-04-07
_audit_creation_method
;
Olex2 1.3
(compiled 2020.11.12 svn.r5f609507 for OlexSys, GUI svn.r6272)
;
_audit_update_record
;
2021-04-09 deposited with the CCDC.	2021-06-04 downloaded from the CCDC.
;
_cell_angle_alpha 90
_cell_angle_beta 90
_cell_angle_gamma 120
_cell_formula_units_Z 4
_cell_length_a 24.9668(12)
_cell_length_b 24.9668(12)
_cell_length_c 44.2740(11)
_cell_measurement_reflns_used 194054
_cell_measurement_temperature 103(2)
_cell_measurement_theta_max 25.4
_cell_measurement_theta_min 1.88
_cell_volume 23900.4(17)
_computing_molecular_graphics 'Olex2 1.3 (Dolomanov et al., 2009)'
_computing_publication_material 'Olex2 1.3 (Dolomanov et al., 2009)'
_computing_structure_refinement 'SHELXL 2018/3 (Sheldrick, 2015)'
_computing_structure_solution 'SHELXT 2018/2 (Sheldrick, 2018)'
_diffrn_ambient_temperature 103.15
_diffrn_detector 'Rigaku curved IP area detector'
_diffrn_detector_area_resol_mean 10.0
_diffrn_detector_type 'Imaging plate area detector'
_diffrn_measured_fraction_theta_full 0.999
_diffrn_measured_fraction_theta_max 0.999
_diffrn_measurement_device 'three-circle diffractometer'
_diffrn_measurement_device_type 'Rigaku VariMax RAPID'
_diffrn_measurement_method '\w scans'
_diffrn_radiation_monochromator 'multi-layer mirror optics'
_diffrn_radiation_probe x-ray
_diffrn_radiation_type MoK\a
_diffrn_radiation_wavelength 0.71075
_diffrn_reflns_av_R_equivalents 0.1415
_diffrn_reflns_av_unetI/netI 0.0401
_diffrn_reflns_Laue_measured_fraction_full 0.999
_diffrn_reflns_Laue_measured_fraction_max 0.999
_diffrn_reflns_limit_h_max 30
_diffrn_reflns_limit_h_min -29
_diffrn_reflns_limit_k_max 30
_diffrn_reflns_limit_k_min -30
_diffrn_reflns_limit_l_max 53
_diffrn_reflns_limit_l_min -53
_diffrn_reflns_number 302702
_diffrn_reflns_point_group_measured_fraction_full 0.999
_diffrn_reflns_point_group_measured_fraction_max 0.999
_diffrn_reflns_theta_full 25.242
_diffrn_reflns_theta_max 25.349
_diffrn_reflns_theta_min 1.695
_diffrn_source 'rotating anode X-ray generator'
_diffrn_source_type 'MicroMax 007'
_exptl_absorpt_coefficient_mu 2.564
_exptl_absorpt_correction_T_max 1.0000
_exptl_absorpt_correction_T_min 0.1964
_exptl_absorpt_correction_type multi-scan
_exptl_absorpt_process_details 'ABSCOR (Rigaku, 1995)'
_exptl_crystal_colour red
_exptl_crystal_colour_primary red
_exptl_crystal_density_diffrn 1.639
_exptl_crystal_description prism
_exptl_crystal_F_000 11164
_exptl_crystal_recrystallization_method 'Re-crystallisation from solvent: pyridine'
_exptl_crystal_size_max 0.3
_exptl_crystal_size_mid 0.3
_exptl_crystal_size_min 0.03
_refine_diff_density_max 2.484
_refine_diff_density_min -1.456
_refine_diff_density_rms 0.329
_refine_ls_extinction_method none
_refine_ls_goodness_of_fit_ref 1.076
_refine_ls_hydrogen_treatment constr
_refine_ls_matrix_type full
_refine_ls_number_parameters 595
_refine_ls_number_reflns 14596
_refine_ls_number_restraints 33
_refine_ls_restrained_S_all 1.075
_refine_ls_R_factor_all 0.1174
_refine_ls_R_factor_gt 0.0867
_refine_ls_shift/su_max 0.001
_refine_ls_shift/su_mean 0.000
_refine_ls_structure_factor_coef Fsqd
_refine_ls_weighting_details 'w=1/[\s^2^(Fo^2^)+(0.1748P)^2^+612.5325P] where P=(Fo^2^+2Fc^2^)/3'
_refine_ls_weighting_scheme calc
_refine_ls_wR_factor_gt 0.2944
_refine_ls_wR_factor_ref 0.3369
_reflns_Friedel_coverage 0.000
_reflns_number_gt 10790
_reflns_number_total 14596
_reflns_threshold_expression 'I > 2\s(I)'
_cod_data_source_file d1cc02119b2.cif
_cod_data_source_block shelxl
_cod_depositor_comments 'Adding full bibliography for 7128409.cif.'
_cod_original_cell_volume 23900(2)
_cod_database_code 7128409
_shelx_shelxl_version_number 2018/3
_shelx_space_group_comment
;
The symmetry employed for this shelxl refinement is uniquely defined
by the following loop, which should always be used as a source of
symmetry information in preference to the above space-group names.
They are only intended as comments.
;
_shelx_estimated_absorpt_t_max 0.927
_shelx_estimated_absorpt_t_min 0.513
_olex2_refinement_description
;
1. Fixed Uiso
 At 1.2 times of:
  All C(H) groups
2. Restrained distances
 C38-C39
 1.4 with sigma of 0.02
 C42A-C41A
 1.4 with sigma of 0.02
 C36-C37
 1.4 with sigma of 0.02
 C44A-C43A
 1.4 with sigma of 0.02
 N3-C35
 1.38 with sigma of 0.02
 C44-C43
 1.4 with sigma of 0.02
 C43A-C42A
 1.4 with sigma of 0.02
 N3-C39
 1.38 with sigma of 0.02
 C41A-C40A
 1.4 with sigma of 0.02
 C35-C36
 1.4 with sigma of 0.02
 C42-C41
 1.4 with sigma of 0.02
 C37-C38
 1.4 with sigma of 0.02
 N4A-C44A
 1.38 with sigma of 0.02
 C41-C40
 1.4 with sigma of 0.02
 N4A-C40A
 1.38 with sigma of 0.02
 C43-C42
 1.4 with sigma of 0.02
 N4-C40
 1.38 with sigma of 0.02
 N4-C44
 1.38 with sigma of 0.02
3. Restrained planarity
 N4, C43, C42, C40
 with sigma of 0.1
 N3, C35, C36, C37, C38, C39
 with sigma of 0.1
 N4A, C44A, C43A, C42A, C41A, C40A
 with sigma of 0.1
 N4, C44, C43, C42, C41, C40
 with sigma of 0.1
4. Uiso/Uaniso restraints and constraints
C41 \\sim C41A: within 1.7A with sigma of 0.04 and sigma for terminal atoms of
0.08 within 1.7A
C43 \\sim C43A: within 1.7A with sigma of 0.04 and sigma for terminal atoms of
0.08 within 1.7A
C44 \\sim C44A: within 1.7A with sigma of 0.04 and sigma for terminal atoms of
0.08 within 1.7A
C40 \\sim C40A: within 1.7A with sigma of 0.04 and sigma for terminal atoms of
0.08 within 1.7A
N4 \\sim N4A: within 1.7A with sigma of 0.04 and sigma for terminal atoms of
0.08 within 1.7A
5. Others
 Sof(N4A)=Sof(C44A)=Sof(C43A)=Sof(C42A)=Sof(C41A)=Sof(C40A)=1-FVAR(1)
 Sof(N4)=Sof(C42)=Sof(C40)=Sof(C43)=Sof(C41)=Sof(C44)=FVAR(1)
 Fixed Sof: Na2(0.13333) Na3(0.2)
6.a Aromatic/amide H refined with riding coordinates:
 C17(H17), C19(H19), C5(H5), C3(H3), C4(H4), C13(H13), C9(H9), C15(H15),
 C16(H16), C7(H7), C1(H1), C11(H11), C31(H31), C23(H23), C10(H10), C22(H22),
 C32(H32), C29(H29), C27(H27), C21(H21), C25(H25), C30(H30), C28(H28), C26(H26),
  C37(H37), C35(H35), C33(H33), C34(H34), C36(H36), C38(H38), C39(H39)
;
_smtbx_masks_void_probe_radius 1.2
_smtbx_masks_void_truncation_radius 1.2
_olex2_submission_special_instructions 'No special instructions were received'

loop_
_space_group_symop_operation_xyz
'x, y, z'
'-y, x-y, z'
'-x+y, -x, z'
'-y, -x, z+1/2'
'x, x-y, z+1/2'
'-x+y, y, z+1/2'
'-x, -y, -z'
'y, -x+y, -z'
'x-y, x, -z'
'y, x, -z-1/2'
'-x, -x+y, -z-1/2'
'x-y, -y, -z-1/2'

loop_
_atom_site_label
_atom_site_type_symbol
_atom_site_fract_x
_atom_site_fract_y
_atom_site_fract_z
_atom_site_U_iso_or_equiv
_atom_site_adp_type
_atom_site_occupancy
_atom_site_site_symmetry_order
_atom_site_calc_flag
_atom_site_refinement_flags_posn
_atom_site_refinement_flags_adp
_atom_site_refinement_flags_occupancy
_atom_site_disorder_assembly
_atom_site_disorder_group
Ag3 Ag 0.666667 0.333333 0.36255(4) 0.0403(4) Uani 1 3 d S T P . .
Ag4 Ag 0.72233(6) 0.41359(6) 0.41064(3) 0.0479(3) Uani 1 1 d . . . . .
Ag2 Ag 0.73961(5) 0.35453(6) 0.31169(3) 0.0486(3) Uani 1 1 d . . . . .
Ag5 Ag 0.666667 0.333333 0.46484(5) 0.0510(5) Uani 1 3 d S T P . .
Ag7 Ag 0.70603(6) 0.24907(6) 0.35102(3) 0.0516(3) Uani 1 1 d . . . . .
Ag6 Ag 0.57945(6) 0.21193(5) 0.37464(3) 0.0512(3) Uani 1 1 d . . . . .
Ag1 Ag 0.74917(6) 0.36174(6) 0.24026(3) 0.0553(3) Uani 1 1 d . . . . .
Ag8 Ag 0.59688(7) 0.13071(6) 0.32654(3) 0.0617(4) Uani 1 1 d . . . . .
Ag10 Ag 0.88085(7) 0.32602(9) 0.39703(3) 0.0741(5) Uani 1 1 d . . . . .
Ag11 Ag 0.77801(8) 0.23309(8) 0.43994(3) 0.0709(4) Uani 1 1 d . . . . .
Ag9 Ag 0.78777(9) 0.19341(9) 0.37466(3) 0.0742(5) Uani 1 1 d . . . . .
S3 S 0.8329(2) 0.3912(2) 0.28101(10) 0.0559(10) Uani 1 1 d . . . . .
S5 S 0.7528(2) 0.4434(2) 0.46397(10) 0.0575(10) Uani 1 1 d . . . . .
S1 S 0.7075(2) 0.2573(2) 0.21929(10) 0.0570(10) Uani 1 1 d . . . . .
S2 S 0.7111(3) 0.1606(2) 0.33039(11) 0.0673(12) Uani 1 1 d . . . . .
S7 S 0.5271(3) 0.0983(2) 0.37402(11) 0.0680(12) Uani 1 1 d . . . . .
S6 S 0.8826(3) 0.3188(3) 0.45228(12) 0.0783(15) Uani 1 1 d . . . . .
S8 S 0.7461(4) 0.1295(3) 0.42028(13) 0.0843(17) Uani 1 1 d . . . . .
S4 S 0.8961(3) 0.2605(4) 0.35984(12) 0.0839(17) Uani 1 1 d . . . . .
Na1 Na 0.7218(4) 0.2588(5) 0.15361(18) 0.081(2) Uani 1 1 d . . . . .
O1 O 0.6335(8) 0.2763(9) 0.1547(3) 0.088(4) Uani 1 1 d . . . . .
C14 C 0.8195(9) 0.4351(9) 0.4714(4) 0.060(4) Uani 1 1 d . . . . .
C17 C 0.9167(9) 0.4209(11) 0.4878(4) 0.071(5) Uani 1 1 d . . . . .
H17 H 0.951427 0.416577 0.492604 0.085 Uiso 1 1 calc R U . . .
C19 C 0.6328(10) 0.1099(9) 0.4014(4) 0.064(5) Uani 1 1 d . . . . .
H19 H 0.655139 0.143855 0.388090 0.077 Uiso 1 1 calc R U . . .
C5 C 0.7717(9) 0.1532(9) 0.2803(5) 0.064(5) Uani 1 1 d . . . . .
H5 H 0.786332 0.131958 0.292498 0.077 Uiso 1 1 calc R U . . .
C3 C 0.7675(10) 0.1920(10) 0.2329(5) 0.072(5) Uani 1 1 d . . . . .
H3 H 0.779189 0.196702 0.212259 0.086 Uiso 1 1 calc R U . . .
C6 C 0.7365(9) 0.1772(8) 0.2930(4) 0.059(4) Uani 1 1 d . . . . .
C4 C 0.7841(10) 0.1606(10) 0.2510(5) 0.070(5) Uani 1 1 d . . . . .
H4 H 0.806166 0.142381 0.242551 0.084 Uiso 1 1 calc R U . . .
C13 C 0.8264(8) 0.3892(9) 0.4591(4) 0.061(4) Uani 1 1 d . . . . .
H13 H 0.797768 0.362844 0.444273 0.073 Uiso 1 1 calc R U . . .
C9 C 0.8938(10) 0.3311(10) 0.2646(5) 0.075(6) Uani 1 1 d . . . . .
H9 H 0.894886 0.346714 0.244900 0.090 Uiso 1 1 calc R U . . .
N1 N 0.5682(11) 0.0345(8) 0.3041(5) 0.089(6) Uani 1 1 d . . . . .
C8 C 0.8632(8) 0.3416(9) 0.2886(4) 0.055(4) Uani 1 1 d . . . . .
C15 C 0.8621(9) 0.4765(10) 0.4926(4) 0.071(6) Uani 1 1 d . . . . .
H15 H 0.857705 0.509335 0.500683 0.086 Uiso 1 1 calc R U . . .
C18 C 0.8737(9) 0.3805(11) 0.4675(4) 0.069(5) Uani 1 1 d . . . . .
C16 C 0.9108(11) 0.4678(11) 0.5013(5) 0.082(6) Uani 1 1 d . . . . .
H16 H 0.939515 0.493495 0.516256 0.098 Uiso 1 1 calc R U . . .
C20 C 0.5676(12) 0.0787(9) 0.4013(5) 0.075(6) Uani 1 1 d . . . . .
C7 C 0.8669(9) 0.3250(11) 0.3169(4) 0.068(5) Uani 1 1 d . . . . .
H7 H 0.851194 0.337905 0.333172 0.081 Uiso 1 1 calc R U . . .
N5 N 0.666667 0.333333 0.1555(7) 0.088(10) Uani 1 3 d S T P A .
C2 C 0.7324(8) 0.2191(9) 0.2439(4) 0.061(4) Uani 1 1 d . . . . .
C1 C 0.7171(9) 0.2093(9) 0.2739(4) 0.061(4) Uani 1 1 d . . . . .
H1 H 0.692406 0.224862 0.282127 0.073 Uiso 1 1 calc R U . . .
C11 C 0.9240(10) 0.2762(12) 0.2995(5) 0.077(6) Uani 1 1 d . . . . .
H11 H 0.945121 0.254013 0.303096 0.093 Uiso 1 1 calc R U . . .
C31 C 0.7249(14) 0.2914(14) 0.0451(6) 0.097(8) Uani 1 1 d . . . . .
H31 H 0.745070 0.326825 0.032430 0.116 Uiso 1 1 calc R U . . .
C23 C 0.6287(14) 0.0394(12) 0.4385(5) 0.086(7) Uani 1 1 d . . . . .
H23 H 0.650063 0.024811 0.450704 0.103 Uiso 1 1 calc R U . . .
C12 C 0.8946(9) 0.2876(12) 0.3229(4) 0.076(6) Uani 1 1 d . . . . .
C10 C 0.9227(10) 0.2966(12) 0.2712(5) 0.081(6) Uani 1 1 d . . . . .
H10 H 0.942105 0.287189 0.255218 0.098 Uiso 1 1 calc R U . . .
N3 N 0.8333(10) 0.3096(10) 0.1532(4) 0.107(8) Uani 1 1 d D . . . .
C24 C 0.6637(13) 0.0925(10) 0.4200(4) 0.079(7) Uani 1 1 d . . . . .
C22 C 0.5658(14) 0.0089(11) 0.4394(5) 0.086(7) Uani 1 1 d . . . . .
H22 H 0.543658 -0.024840 0.452789 0.103 Uiso 1 1 calc R U . . .
C32 C 0.6880(16) 0.2303(14) 0.0342(6) 0.106(9) Uani 1 1 d . . . . .
H32 H 0.682932 0.224608 0.012953 0.127 Uiso 1 1 calc R U . . .
C29 C 0.6072(17) 0.0143(13) 0.2973(5) 0.103(9) Uani 1 1 d . . . . .
H29 H 0.649413 0.038417 0.302940 0.124 Uiso 1 1 calc R U . . .
C27 C 0.5286(18) -0.0731(13) 0.2741(6) 0.105(10) Uani 1 1 d . . . . .
H27 H 0.516188 -0.109674 0.262657 0.126 Uiso 1 1 calc R U . . .
N4 N 0.685(2) 0.156(2) 0.1566(9) 0.117(15) Uiso 0.60(4) 1 d D U P A 1
N2 N 0.7057(11) 0.2475(12) 0.0979(5) 0.098(7) Uani 1 1 d . . . . .
C21 C 0.5344(14) 0.0283(10) 0.4200(4) 0.086(7) Uani 1 1 d . . . . .
H21 H 0.490503 0.007028 0.419769 0.103 Uiso 1 1 calc R U . . .
C25 C 0.5073(15) -0.0029(12) 0.2944(8) 0.113(10) Uani 1 1 d . . . . .
H25 H 0.479452 0.012138 0.297575 0.136 Uiso 1 1 calc R U . . .
C30 C 0.7280(13) 0.2935(12) 0.0773(6) 0.090(7) Uani 1 1 d . . . . .
H30 H 0.749326 0.334032 0.085651 0.108 Uiso 1 1 calc R U . . .
C28 C 0.5880(19) -0.0390(12) 0.2828(7) 0.118(11) Uani 1 1 d . . . . .
H28 H 0.616336 -0.052853 0.278535 0.141 Uiso 1 1 calc R U . . .
C26 C 0.485(2) -0.0564(16) 0.2814(10) 0.17(2) Uani 1 1 d . . . . .
H26 H 0.442565 -0.082203 0.277304 0.209 Uiso 1 1 calc R U . . .
C37 C 0.9613(19) 0.3810(18) 0.1539(7) 0.146(13) Uiso 1 1 d D . . . .
H37 H 1.004599 0.409010 0.154571 0.176 Uiso 1 1 calc R U . . .
C35 C 0.8666(14) 0.3252(12) 0.1791(7) 0.122(10) Uiso 1 1 d D . . . .
H35 H 0.844293 0.311564 0.197556 0.146 Uiso 1 1 calc R U . . .
C33 C 0.6594(18) 0.1790(14) 0.0519(6) 0.125(12) Uani 1 1 d . . . . .
H33 H 0.634586 0.138376 0.044170 0.150 Uiso 1 1 calc R U . . .
C34 C 0.671(2) 0.1933(16) 0.0843(6) 0.149(17) Uani 1 1 d . . . . .
H34 H 0.650807 0.158679 0.097413 0.179 Uiso 1 1 calc R U . . .
C36 C 0.9295(14) 0.3591(15) 0.1808(9) 0.147(13) Uiso 1 1 d D . . . .
H36 H 0.950486 0.367261 0.199638 0.177 Uiso 1 1 calc R U . . .
C38 C 0.9327(18) 0.3639(19) 0.1259(9) 0.164(16) Uiso 1 1 d D . . . .
H38 H 0.955174 0.373945 0.107448 0.197 Uiso 1 1 calc R U . . .
C39 C 0.8683(18) 0.3306(19) 0.1270(8) 0.172(17) Uiso 1 1 d D . . . .
H39 H 0.846597 0.321652 0.108329 0.207 Uiso 1 1 calc R U . . .
Na2 Na 1.000000 0.000000 0.3776(17) 0.16(3) Uani 0.4 3 d S T P . .
C42 C 0.628(4) 0.030(4) 0.1335(16) 0.22(6) Uiso 0.60(4) 1 d D . P A 1
C40 C 0.622(2) 0.120(2) 0.1552(10) 0.113(15) Uiso 0.60(4) 1 d D U P A 1
C43 C 0.692(5) 0.070(3) 0.1358(14) 0.22(4) Uiso 0.60(4) 1 d D U P A 1
C41 C 0.597(2) 0.061(2) 0.1428(10) 0.103(14) Uiso 0.60(4) 1 d D U P A 1
C44 C 0.721(3) 0.131(2) 0.1473(11) 0.109(15) Uiso 0.60(4) 1 d D U P A 1
Na3 Na 0.919(4) 0.191(5) 0.4330(18) 0.17(4) Uani 0.2 1 d . . P . .
N4A N 0.7018(19) 0.1492(17) 0.1507(9) 0.054(9) Uiso 0.40(4) 1 d D U P A 2
C44A C 0.753(3) 0.150(4) 0.1383(14) 0.11(2) Uiso 0.40(4) 1 d D U P A 2
C43A C 0.738(5) 0.094(3) 0.1241(19) 0.23(5) Uiso 0.40(4) 1 d D U P A 2
C42A C 0.684(3) 0.037(4) 0.1189(15) 0.12(3) Uiso 0.40(4) 1 d D . P A 2
C41A C 0.638(2) 0.044(2) 0.1335(10) 0.054(11) Uiso 0.40(4) 1 d D U P A 2
C40A C 0.644(2) 0.0974(18) 0.1478(12) 0.100(19) Uiso 0.40(4) 1 d D U P A 2

loop_
_atom_site_aniso_label
_atom_site_aniso_U_11
_atom_site_aniso_U_22
_atom_site_aniso_U_33
_atom_site_aniso_U_23
_atom_site_aniso_U_13
_atom_site_aniso_U_12
Ag3 0.0397(6) 0.0397(6) 0.0416(10) 0.000 0.000 0.0199(3)
Ag4 0.0499(7) 0.0467(6) 0.0433(6) -0.0029(5) -0.0020(5) 0.0214(5)
Ag2 0.0450(6) 0.0540(7) 0.0460(6) 0.0012(5) 0.0046(5) 0.0242(5)
Ag5 0.0518(7) 0.0518(7) 0.0494(11) 0.000 0.000 0.0259(4)
Ag7 0.0645(8) 0.0523(7) 0.0478(7) -0.0034(5) -0.0015(5) 0.0365(6)
Ag6 0.0520(7) 0.0413(6) 0.0503(7) 0.0012(5) -0.0020(5) 0.0158(5)
Ag1 0.0571(7) 0.0547(7) 0.0529(7) 0.0001(5) 0.0041(6) 0.0270(6)
Ag8 0.0822(10) 0.0468(7) 0.0556(8) -0.0049(5) -0.0044(6) 0.0320(7)
Ag10 0.0649(9) 0.1110(13) 0.0598(9) -0.0034(8) -0.0038(7) 0.0541(9)
Ag11 0.0890(11) 0.0848(10) 0.0599(8) 0.0001(7) -0.0046(7) 0.0591(9)
Ag9 0.0964(12) 0.0921(11) 0.0604(9) 0.0033(7) 0.0008(8) 0.0668(10)
S3 0.048(2) 0.067(3) 0.049(2) -0.0029(19) 0.0051(17) 0.026(2)
S5 0.061(2) 0.054(2) 0.049(2) -0.0053(18) -0.0049(18) 0.022(2)
S1 0.063(3) 0.062(2) 0.050(2) -0.0079(18) -0.0028(18) 0.034(2)
S2 0.092(4) 0.074(3) 0.059(3) -0.004(2) -0.005(2) 0.058(3)
S7 0.079(3) 0.045(2) 0.061(3) -0.0010(19) 0.000(2) 0.018(2)
S6 0.074(3) 0.125(5) 0.057(3) -0.008(3) -0.014(2) 0.066(3)
S8 0.133(5) 0.093(4) 0.065(3) 0.003(3) -0.004(3) 0.085(4)
S4 0.088(4) 0.140(5) 0.065(3) 0.000(3) -0.003(3) 0.088(4)
Na1 0.072(5) 0.108(7) 0.056(4) -0.016(4) -0.002(4) 0.039(5)
O1 0.102(12) 0.098(12) 0.063(9) 0.001(8) 0.003(8) 0.050(10)
C14 0.059(10) 0.064(11) 0.040(8) 0.003(7) -0.004(7) 0.016(9)
C17 0.051(10) 0.103(16) 0.052(10) 0.003(10) -0.004(8) 0.035(11)
C19 0.091(14) 0.052(10) 0.055(10) -0.007(8) 0.001(9) 0.040(10)
C5 0.064(11) 0.064(11) 0.072(12) -0.004(9) -0.011(9) 0.038(9)
C3 0.075(13) 0.087(14) 0.067(12) -0.024(10) -0.001(10) 0.051(12)
C6 0.073(11) 0.056(10) 0.056(10) -0.002(8) 0.007(8) 0.037(9)
C4 0.071(12) 0.069(12) 0.085(14) -0.017(10) -0.010(10) 0.047(11)
C13 0.048(9) 0.071(12) 0.054(10) 0.006(8) -0.003(7) 0.023(9)
C9 0.079(14) 0.070(12) 0.070(12) -0.011(10) 0.020(10) 0.033(11)
N1 0.119(17) 0.057(10) 0.087(13) -0.006(9) -0.020(12) 0.040(11)
C8 0.043(8) 0.069(11) 0.055(9) -0.007(8) -0.003(7) 0.029(8)
C15 0.066(12) 0.068(12) 0.047(9) -0.011(8) 0.000(8) 0.009(10)
C18 0.065(11) 0.097(15) 0.054(10) 0.018(10) 0.013(9) 0.047(11)
C16 0.069(13) 0.087(15) 0.070(13) 0.000(11) -0.024(10) 0.024(11)
C20 0.111(18) 0.051(10) 0.062(11) 0.004(9) 0.007(11) 0.040(12)
C7 0.068(11) 0.115(17) 0.040(9) 0.003(9) 0.004(8) 0.061(12)
N5 0.107(17) 0.107(17) 0.049(17) 0.000 0.000 0.053(8)
C2 0.056(10) 0.063(11) 0.058(10) -0.012(8) 0.008(8) 0.027(9)
C1 0.081(12) 0.073(12) 0.049(9) -0.017(8) -0.007(8) 0.053(10)
C11 0.063(12) 0.100(16) 0.082(14) -0.024(12) -0.006(10) 0.051(12)
C31 0.12(2) 0.11(2) 0.071(14) -0.020(13) -0.017(14) 0.060(17)
C23 0.12(2) 0.089(16) 0.063(13) 0.003(11) 0.007(13) 0.063(16)
C12 0.049(10) 0.115(17) 0.060(11) -0.023(11) -0.014(8) 0.039(11)
C10 0.060(12) 0.110(18) 0.073(14) -0.019(12) 0.005(10) 0.042(12)
N3 0.084(13) 0.116(17) 0.072(12) 0.001(11) 0.018(10) 0.013(12)
C24 0.15(2) 0.073(12) 0.037(9) 0.016(8) 0.028(11) 0.072(14)
C22 0.14(2) 0.075(14) 0.067(13) 0.034(11) 0.026(13) 0.070(16)
C32 0.15(3) 0.11(2) 0.077(16) -0.015(15) -0.030(16) 0.08(2)
C29 0.18(3) 0.087(17) 0.071(14) 0.022(12) 0.037(16) 0.09(2)
C27 0.18(3) 0.068(15) 0.073(15) -0.014(12) -0.002(17) 0.07(2)
N2 0.100(15) 0.113(17) 0.066(12) 0.009(12) -0.001(11) 0.042(14)
C21 0.14(2) 0.064(12) 0.050(11) 0.008(9) 0.011(12) 0.044(14)
C25 0.11(2) 0.069(15) 0.15(3) -0.016(16) -0.04(2) 0.040(15)
C30 0.104(19) 0.080(15) 0.087(16) -0.016(13) -0.011(14) 0.045(14)
C28 0.18(3) 0.051(13) 0.11(2) 0.012(13) 0.02(2) 0.048(18)
C26 0.25(5) 0.11(2) 0.20(4) -0.10(3) -0.14(4) 0.12(3)
C33 0.17(3) 0.079(17) 0.080(17) 0.004(14) -0.020(18) 0.029(19)
C34 0.20(4) 0.11(2) 0.064(16) 0.019(15) -0.03(2) 0.02(2)
Na2 0.18(4) 0.18(4) 0.13(5) 0.000 0.000 0.09(2)
Na3 0.16(6) 0.27(10) 0.14(6) -0.07(6) -0.05(5) 0.16(7)

loop_
_atom_type_symbol
_atom_type_description
_atom_type_scat_dispersion_real
_atom_type_scat_dispersion_imag
_atom_type_scat_source
C C 0.0033 0.0016 'International Tables Vol C Tables 4.2.6.8 and 6.1.1.4'
H H 0.0000 0.0000 'International Tables Vol C Tables 4.2.6.8 and 6.1.1.4'
Ag Ag -0.8971 1.1015 'International Tables Vol C Tables 4.2.6.8 and 6.1.1.4'
N N 0.0061 0.0033 'International Tables Vol C Tables 4.2.6.8 and 6.1.1.4'
Na Na 0.0362 0.0249 'International Tables Vol C Tables 4.2.6.8 and 6.1.1.4'
O O 0.0106 0.0060 'International Tables Vol C Tables 4.2.6.8 and 6.1.1.4'
S S 0.1246 0.1234 'International Tables Vol C Tables 4.2.6.8 and 6.1.1.4'

loop_
_geom_angle_atom_site_label_1
_geom_angle_atom_site_label_2
_geom_angle_atom_site_label_3
_geom_angle
_geom_angle_site_symmetry_1
_geom_angle_site_symmetry_3
_geom_angle_publ_flag
Ag4 Ag3 Ag4 67.44(6) 3_665 2_655 ?
Ag4 Ag3 Ag4 67.44(6) 3_665 . ?
Ag4 Ag3 Ag4 67.44(6) 2_655 . ?
Ag4 Ag3 Ag2 115.45(4) 3_665 . ?
Ag4 Ag3 Ag2 115.45(4) . 2_655 ?
Ag4 Ag3 Ag2 116.17(4) . . ?
Ag4 Ag3 Ag2 175.86(6) 2_655 . ?
Ag4 Ag3 Ag2 116.17(4) 3_665 3_665 ?
Ag4 Ag3 Ag2 116.17(4) 2_655 2_655 ?
Ag4 Ag3 Ag2 115.45(4) 2_655 3_665 ?
Ag4 Ag3 Ag2 175.86(6) . 3_665 ?
Ag4 Ag3 Ag2 175.86(6) 3_665 2_655 ?
Ag4 Ag3 Ag7 60.72(4) 3_665 . ?
Ag4 Ag3 Ag7 117.60(5) 3_665 2_655 ?
Ag4 Ag3 Ag7 60.72(4) . 2_655 ?
Ag4 Ag3 Ag7 117.60(5) . 3_665 ?
Ag4 Ag3 Ag7 116.67(5) . . ?
Ag4 Ag3 Ag7 117.60(5) 2_655 . ?
Ag4 Ag3 Ag7 60.72(4) 2_655 3_665 ?
Ag4 Ag3 Ag7 116.67(5) 3_665 3_665 ?
Ag4 Ag3 Ag7 116.67(5) 2_655 2_655 ?
Ag2 Ag3 Ag2 60.83(5) 3_665 . ?
Ag2 Ag3 Ag2 60.83(5) 3_665 2_655 ?
Ag2 Ag3 Ag2 60.83(5) . 2_655 ?
Ag2 Ag3 Ag7 65.10(4) 3_665 . ?
Ag2 Ag3 Ag7 115.17(7) . 3_665 ?
Ag2 Ag3 Ag7 115.17(7) 2_655 . ?
Ag2 Ag3 Ag7 63.16(4) 3_665 3_665 ?
Ag2 Ag3 Ag7 65.10(4) . 2_655 ?
Ag2 Ag3 Ag7 63.16(4) . . ?
Ag2 Ag3 Ag7 63.16(4) 2_655 2_655 ?
Ag2 Ag3 Ag7 65.10(4) 2_655 3_665 ?
Ag2 Ag3 Ag7 115.17(7) 3_665 2_655 ?
Ag7 Ag3 Ag7 116.70(3) 2_655 3_665 ?
Ag7 Ag3 Ag7 116.70(3) . 3_665 ?
Ag7 Ag3 Ag7 116.70(3) . 2_655 ?
Ag6 Ag3 Ag4 118.67(7) 3_665 3_665 ?
Ag6 Ag3 Ag4 118.67(7) 2_655 2_655 ?
Ag6 Ag3 Ag4 118.67(7) . . ?
Ag6 Ag3 Ag4 61.45(4) 3_665 . ?
Ag6 Ag3 Ag4 61.44(4) . 2_655 ?
Ag6 Ag3 Ag4 61.45(4) 2_655 3_665 ?
Ag6 Ag3 Ag4 63.36(4) . 3_665 ?
Ag6 Ag3 Ag4 63.36(4) 2_655 . ?
Ag6 Ag3 Ag4 63.36(4) 3_665 2_655 ?
Ag6 Ag3 Ag2 116.06(5) 2_655 3_665 ?
Ag6 Ag3 Ag2 116.06(5) . 2_655 ?
Ag6 Ag3 Ag2 116.68(5) . . ?
Ag6 Ag3 Ag2 65.41(4) 2_655 . ?
Ag6 Ag3 Ag2 116.68(5) 2_655 2_655 ?
Ag6 Ag3 Ag2 65.41(4) . 3_665 ?
Ag6 Ag3 Ag2 116.68(5) 3_665 3_665 ?
Ag6 Ag3 Ag2 116.06(5) 3_665 . ?
Ag6 Ag3 Ag2 65.41(4) 3_665 2_655 ?
Ag6 Ag3 Ag7 177.65(5) 3_665 . ?
Ag6 Ag3 Ag7 177.65(5) . 2_655 ?
Ag6 Ag3 Ag7 65.64(4) . . ?
Ag6 Ag3 Ag7 61.33(4) . 3_665 ?
Ag6 Ag3 Ag7 65.64(4) 3_665 3_665 ?
Ag6 Ag3 Ag7 61.33(4) 2_655 . ?
Ag6 Ag3 Ag7 177.65(5) 2_655 3_665 ?
Ag6 Ag3 Ag7 65.64(4) 2_655 2_655 ?
Ag6 Ag3 Ag7 61.33(4) 3_665 2_655 ?
Ag6 Ag3 Ag6 116.33(3) 2_655 . ?
Ag6 Ag3 Ag6 116.33(3) 2_655 3_665 ?
Ag6 Ag3 Ag6 116.33(3) . 3_665 ?
Ag3 Ag4 Ag4 56.28(3) . 3_665 ?
Ag3 Ag4 Ag4 56.28(3) . 2_655 ?
Ag3 Ag4 Ag5 103.59(5) . . ?
Ag3 Ag4 Ag7 59.72(4) . 2_655 ?
Ag3 Ag4 Ag6 58.08(3) . 2_655 ?
Ag3 Ag4 Ag6 59.03(4) . 3_665 ?
Ag3 Ag4 Ag11 148.47(6) . 2_655 ?
Ag4 Ag4 Ag4 60.000(1) 3_665 2_655 ?
Ag4 Ag4 Ag11 154.90(4) 3_665 2_655 ?
Ag4 Ag4 Ag11 123.21(6) 2_655 2_655 ?
Ag5 Ag4 Ag4 58.96(3) . 2_655 ?
Ag5 Ag4 Ag4 58.96(3) . 3_665 ?
Ag5 Ag4 Ag11 99.80(5) . 2_655 ?
Ag7 Ag4 Ag4 106.71(4) 2_655 2_655 ?
Ag7 Ag4 Ag4 107.48(4) 2_655 3_665 ?
Ag7 Ag4 Ag5 163.29(6) 2_655 . ?
Ag7 Ag4 Ag6 63.37(4) 2_655 2_655 ?
Ag7 Ag4 Ag6 60.18(4) 2_655 3_665 ?
Ag7 Ag4 Ag11 95.51(5) 2_655 2_655 ?
Ag6 Ag4 Ag4 58.75(5) 3_665 2_655 ?
Ag6 Ag4 Ag4 105.30(4) 2_655 2_655 ?
Ag6 Ag4 Ag4 107.29(4) 3_665 3_665 ?
Ag6 Ag4 Ag4 56.27(5) 2_655 3_665 ?
Ag6 Ag4 Ag5 112.13(5) 3_665 . ?
Ag6 Ag4 Ag5 109.91(5) 2_655 . ?
Ag6 Ag4 Ag6 109.74(6) 3_665 2_655 ?
Ag6 Ag4 Ag11 92.65(5) 3_665 2_655 ?
Ag6 Ag4 Ag11 131.23(6) 2_655 2_655 ?
S5 Ag4 Ag3 156.33(12) . . ?
S5 Ag4 Ag4 101.62(11) . 3_665 ?
S5 Ag4 Ag4 107.31(11) . 2_655 ?
S5 Ag4 Ag5 53.55(11) . . ?
S5 Ag4 Ag7 143.09(12) . 2_655 ?
S5 Ag4 Ag6 130.72(13) . 3_665 ?
S5 Ag4 Ag6 119.49(13) . 2_655 ?
S5 Ag4 Ag11 53.29(11) . 2_655 ?
Ag3 Ag2 Ag2 59.58(3) . 2_655 ?
Ag3 Ag2 Ag2 59.58(3) . 3_665 ?
Ag3 Ag2 Ag7 58.46(3) . . ?
Ag3 Ag2 Ag7 57.49(3) . 2_655 ?
Ag3 Ag2 Ag6 57.03(4) . 2_655 ?
Ag3 Ag2 Ag1 147.55(6) . . ?
Ag3 Ag2 Ag8 106.81(5) . 2_655 ?
Ag2 Ag2 Ag2 60.0 3_665 2_655 ?
Ag2 Ag2 Ag7 62.97(5) 3_665 . ?
Ag2 Ag2 Ag7 107.87(4) 3_665 2_655 ?
Ag2 Ag2 Ag7 60.12(5) 2_655 2_655 ?
Ag2 Ag2 Ag7 110.12(4) 2_655 . ?
Ag2 Ag2 Ag6 108.03(4) 3_665 2_655 ?
Ag2 Ag2 Ag6 108.57(4) 2_655 2_655 ?
Ag2 Ag2 Ag1 93.90(3) 3_665 . ?
Ag2 Ag2 Ag1 91.95(3) 2_655 . ?
Ag2 Ag2 Ag8 166.31(4) 3_665 2_655 ?
Ag2 Ag2 Ag8 113.21(7) 2_655 2_655 ?
Ag7 Ag2 Ag7 106.67(6) . 2_655 ?
Ag7 Ag2 Ag6 60.27(4) 2_655 2_655 ?
Ag7 Ag2 Ag6 57.19(4) . 2_655 ?
Ag7 Ag2 Ag1 124.10(5) 2_655 . ?
Ag7 Ag2 Ag1 128.92(5) . . ?
Ag7 Ag2 Ag8 59.93(4) 2_655 2_655 ?
Ag7 Ag2 Ag8 112.62(5) . 2_655 ?
Ag6 Ag2 Ag1 155.33(5) 2_655 . ?
Ag6 Ag2 Ag8 61.44(4) 2_655 2_655 ?
Ag8 Ag2 Ag1 98.34(5) 2_655 . ?
S3 Ag2 Ag3 159.01(12) . . ?
S3 Ag2 Ag2 131.90(12) . 2_655 ?
S3 Ag2 Ag2 139.72(11) . 3_665 ?
S3 Ag2 Ag7 109.78(12) . 2_655 ?
S3 Ag2 Ag7 117.46(12) . . ?
S3 Ag2 Ag6 102.65(11) . 2_655 ?
S3 Ag2 Ag1 52.69(11) . . ?
S3 Ag2 Ag8 53.94(11) . 2_655 ?
Ag4 Ag5 Ag4 62.07(5) 3_665 . ?
Ag4 Ag5 Ag4 62.08(5) . 2_655 ?
Ag4 Ag5 Ag4 62.07(5) 3_665 2_655 ?
S5 Ag5 Ag4 52.77(11) . . ?
S5 Ag5 Ag4 103.59(12) 3_665 2_655 ?
S5 Ag5 Ag4 109.45(12) 3_665 . ?
S5 Ag5 Ag4 52.78(11) 2_655 2_655 ?
S5 Ag5 Ag4 109.45(12) 2_655 3_665 ?
S5 Ag5 Ag4 103.59(12) 2_655 . ?
S5 Ag5 Ag4 109.45(12) . 2_655 ?
S5 Ag5 Ag4 52.78(11) 3_665 3_665 ?
S5 Ag5 Ag4 103.59(12) . 3_665 ?
S5 Ag5 S5 119.977(7) 3_665 . ?
S5 Ag5 S5 119.978(7) 3_665 2_655 ?
S5 Ag5 S5 119.975(6) . 2_655 ?
Ag3 Ag7 Ag4 59.56(5) . 3_665 ?
Ag3 Ag7 Ag2 58.37(5) . . ?
Ag3 Ag7 Ag2 57.41(4) . 3_665 ?
Ag3 Ag7 Ag6 56.88(3) . . ?
Ag3 Ag7 Ag6 59.01(4) . 2_655 ?
Ag3 Ag7 Ag8 108.44(5) . . ?
Ag3 Ag7 Ag9 145.20(6) . . ?
Ag4 Ag7 Ag2 110.36(5) 3_665 . ?
Ag4 Ag7 Ag2 108.72(5) 3_665 3_665 ?
Ag4 Ag7 Ag6 60.27(4) 3_665 2_655 ?
Ag4 Ag7 Ag6 59.93(4) 3_665 . ?
Ag4 Ag7 Ag8 114.44(6) 3_665 . ?
Ag4 Ag7 Ag9 89.79(5) 3_665 . ?
Ag2 Ag7 Ag2 56.91(5) . 3_665 ?
Ag2 Ag7 Ag6 59.91(4) 3_665 . ?
Ag2 Ag7 Ag6 105.71(5) . . ?
Ag2 Ag7 Ag8 61.99(4) 3_665 . ?
Ag2 Ag7 Ag8 112.23(5) . . ?
Ag2 Ag7 Ag9 129.63(6) . . ?
Ag2 Ag7 Ag9 157.25(6) 3_665 . ?
Ag6 Ag7 Ag2 62.87(4) 2_655 . ?
Ag6 Ag7 Ag2 107.74(5) 2_655 3_665 ?
Ag6 Ag7 Ag6 107.15(6) 2_655 . ?
Ag6 Ag7 Ag8 167.44(6) 2_655 . ?
Ag6 Ag7 Ag8 62.05(5) . . ?
Ag6 Ag7 Ag9 92.75(6) 2_655 . ?
Ag6 Ag7 Ag9 124.00(6) . . ?
Ag8 Ag7 Ag9 98.75(6) . . ?
S2 Ag7 Ag3 161.43(14) . . ?
S2 Ag7 Ag4 130.72(13) . 3_665 ?
S2 Ag7 Ag2 104.64(13) . 3_665 ?
S2 Ag7 Ag2 118.10(13) . . ?
S2 Ag7 Ag6 111.86(15) . . ?
S2 Ag7 Ag6 138.09(15) . 2_655 ?
S2 Ag7 Ag8 54.38(14) . . ?
S2 Ag7 Ag9 52.61(12) . . ?
Ag3 Ag6 Ag4 59.53(5) . 2_655 ?
Ag3 Ag6 Ag4 58.56(4) . 3_665 ?
Ag3 Ag6 Ag2 57.55(5) . 3_665 ?
Ag3 Ag6 Ag7 57.48(3) . . ?
Ag3 Ag6 Ag7 59.66(4) . 3_665 ?
Ag3 Ag6 Ag8 106.96(6) . . ?
Ag3 Ag6 Ag10 146.95(6) . 3_665 ?
Ag4 Ag6 Ag4 64.97(5) 2_655 3_665 ?
Ag4 Ag6 Ag2 106.02(5) 3_665 3_665 ?
Ag4 Ag6 Ag2 107.47(5) 2_655 3_665 ?
Ag4 Ag6 Ag7 109.09(5) 2_655 . ?
Ag4 Ag6 Ag7 56.69(4) 3_665 . ?
Ag4 Ag6 Ag8 166.48(6) 2_655 . ?
Ag4 Ag6 Ag8 109.56(6) 3_665 . ?
Ag4 Ag6 Ag10 127.92(6) 3_665 3_665 ?
Ag4 Ag6 Ag10 92.26(5) 2_655 3_665 ?
Ag2 Ag6 Ag7 59.82(4) 3_665 . ?
Ag2 Ag6 Ag8 61.13(4) 3_665 . ?
Ag2 Ag6 Ag10 125.78(6) 3_665 3_665 ?
Ag7 Ag6 Ag4 111.10(5) 3_665 3_665 ?
Ag7 Ag6 Ag4 59.55(4) 3_665 2_655 ?
Ag7 Ag6 Ag2 59.94(4) 3_665 3_665 ?
Ag7 Ag6 Ag7 108.53(6) 3_665 . ?
Ag7 Ag6 Ag8 114.77(5) 3_665 . ?
Ag7 Ag6 Ag8 59.68(5) . . ?
Ag7 Ag6 Ag10 155.57(6) . 3_665 ?
Ag7 Ag6 Ag10 92.29(6) 3_665 3_665 ?
Ag8 Ag6 Ag10 100.42(5) . 3_665 ?
S7 Ag6 Ag3 159.57(14) . . ?
S7 Ag6 Ag4 117.64(14) . 3_665 ?
S7 Ag6 Ag4 139.69(13) . 2_655 ?
S7 Ag6 Ag2 109.59(13) . 3_665 ?
S7 Ag6 Ag7 102.86(14) . . ?
S7 Ag6 Ag7 130.87(14) . 3_665 ?
S7 Ag6 Ag8 53.74(13) . . ?
S7 Ag6 Ag10 52.84(14) . 3_665 ?
Ag1 Ag1 Ag2 87.85(3) 2_655 . ?
Ag1 Ag1 Ag2 86.11(3) 3_665 . ?
Ag1 Ag1 Ag1 60.0 3_665 2_655 ?
S3 Ag1 Ag2 49.04(10) . . ?
S3 Ag1 Ag1 127.94(11) . 2_655 ?
S3 Ag1 Ag1 128.38(11) . 3_665 ?
S1 Ag1 Ag2 109.71(12) . . ?
S1 Ag1 Ag2 112.86(11) 2_655 . ?
S1 Ag1 Ag1 105.56(12) . 2_655 ?
S1 Ag1 Ag1 105.07(12) 2_655 3_665 ?
S1 Ag1 Ag1 50.72(12) . 3_665 ?
S1 Ag1 Ag1 50.17(11) 2_655 2_655 ?
S1 Ag1 S3 114.89(16) . . ?
S1 Ag1 S3 114.47(16) 2_655 . ?
S1 Ag1 S1 128.6(2) . 2_655 ?
Ag2 Ag8 Ag6 57.43(4) 3_665 . ?
Ag7 Ag8 Ag2 58.09(4) . 3_665 ?
Ag7 Ag8 Ag6 58.27(4) . . ?
S3 Ag8 Ag2 49.82(10) 3_665 3_665 ?
S3 Ag8 Ag7 104.25(11) 3_665 . ?
S3 Ag8 Ag6 96.11(11) 3_665 . ?
S3 Ag8 S7 115.61(18) 3_665 . ?
S2 Ag8 Ag2 98.60(12) . 3_665 ?
S2 Ag8 Ag7 50.90(11) . . ?
S2 Ag8 Ag6 105.16(12) . . ?
S2 Ag8 S3 120.26(16) . 3_665 ?
S2 Ag8 S7 120.88(18) . . ?
S7 Ag8 Ag2 102.81(12) . 3_665 ?
S7 Ag8 Ag7 98.63(12) . . ?
S7 Ag8 Ag6 50.01(11) . . ?
N1 Ag8 Ag2 141.7(5) . 3_665 ?
N1 Ag8 Ag7 143.9(6) . . ?
N1 Ag8 Ag6 151.8(6) . . ?
N1 Ag8 S3 93.0(5) . 3_665 ?
N1 Ag8 S2 93.0(6) . . ?
N1 Ag8 S7 102.1(6) . . ?
Ag11 Ag10 Ag6 88.21(5) . 2_655 ?
Ag11 Ag10 Ag9 59.99(5) . . ?
Ag9 Ag10 Ag6 88.21(5) . 2_655 ?
S7 Ag10 Ag6 49.93(11) 2_655 2_655 ?
S7 Ag10 Ag11 132.09(12) 2_655 . ?
S7 Ag10 Ag9 127.59(13) 2_655 . ?
S6 Ag10 Ag6 112.48(14) . 2_655 ?
S6 Ag10 Ag11 51.18(16) . . ?
S6 Ag10 Ag9 105.69(18) . . ?
S6 Ag10 S7 117.9(2) . 2_655 ?
S6 Ag10 S4 126.8(2) . . ?
S4 Ag10 Ag6 113.01(13) . 2_655 ?
S4 Ag10 Ag11 104.81(18) . . ?
S4 Ag10 Ag9 50.60(17) . . ?
S4 Ag10 S7 112.1(2) . 2_655 ?
Ag10 Ag11 Ag4 86.67(5) . 3_665 ?
Ag10 Ag11 Ag9 60.06(6) . . ?
Ag9 Ag11 Ag4 84.68(5) . 3_665 ?
S5 Ag11 Ag4 49.71(10) 3_665 3_665 ?
S5 Ag11 Ag10 125.78(12) 3_665 . ?
S5 Ag11 Ag9 128.92(12) 3_665 . ?
S6 Ag11 Ag4 113.48(15) . 3_665 ?
S6 Ag11 Ag10 50.72(13) . . ?
S6 Ag11 Ag9 105.34(14) . . ?
S6 Ag11 S5 112.72(18) . 3_665 ?
S8 Ag11 Ag4 107.83(16) . 3_665 ?
S8 Ag11 Ag10 106.39(17) . . ?
S8 Ag11 Ag9 50.89(15) . . ?
S8 Ag11 S5 115.8(2) . 3_665 ?
S8 Ag11 S6 129.6(2) . . ?
Ag10 Ag9 Ag7 86.59(6) . . ?
Ag11 Ag9 Ag7 89.83(5) . . ?
Ag11 Ag9 Ag10 59.95(5) . . ?
S2 Ag9 Ag7 49.24(11) . . ?
S2 Ag9 Ag10 128.58(13) . . ?
S2 Ag9 Ag11 130.30(13) . . ?
S8 Ag9 Ag7 113.56(16) . . ?
S8 Ag9 Ag10 106.15(17) . . ?
S8 Ag9 Ag11 50.74(14) . . ?
S8 Ag9 S2 114.4(2) . . ?
S4 Ag9 Ag7 110.17(15) . . ?
S4 Ag9 Ag10 51.40(16) . . ?
S4 Ag9 Ag11 105.48(16) . . ?
S4 Ag9 S2 113.87(19) . . ?
S4 Ag9 S8 128.8(2) . . ?
Ag2 S3 Ag1 78.27(13) . . ?
Ag2 S3 Ag8 76.25(12) . 2_655 ?
Ag1 S3 Ag8 133.95(19) . 2_655 ?
C8 S3 Ag2 107.0(6) . . ?
C8 S3 Ag1 120.1(6) . . ?
C8 S3 Ag8 103.8(6) . 2_655 ?
Ag4 S5 Ag5 73.67(13) . . ?
Ag4 S5 Ag11 77.01(13) . 2_655 ?
Ag5 S5 Ag11 134.3(2) . 2_655 ?
C14 S5 Ag4 107.5(6) . . ?
C14 S5 Ag5 101.9(6) . . ?
C14 S5 Ag11 120.1(6) . 2_655 ?
Ag1 S1 Ag1 79.11(14) . 3_665 ?
Ag1 S1 Na1 112.2(3) . . ?
Ag1 S1 Na1 118.7(2) 3_665 . ?
C2 S1 Ag1 108.7(6) . 3_665 ?
C2 S1 Ag1 105.4(6) . . ?
C2 S1 Na1 123.3(6) . . ?
Ag7 S2 Ag8 74.72(14) . . ?
Ag7 S2 Ag9 78.15(15) . . ?
Ag8 S2 Ag9 133.2(2) . . ?
C6 S2 Ag7 108.4(6) . . ?
C6 S2 Ag8 103.0(7) . . ?
C6 S2 Ag9 121.5(7) . . ?
Ag6 S7 Ag8 76.25(14) . . ?
Ag6 S7 Ag10 77.24(16) . 3_665 ?
Ag10 S7 Ag8 137.8(2) 3_665 . ?
C20 S7 Ag6 105.1(7) . . ?
C20 S7 Ag8 104.4(8) . . ?
C20 S7 Ag10 113.9(8) . 3_665 ?
Ag10 S6 Ag11 78.10(16) . . ?
C18 S6 Ag10 107.3(6) . . ?
C18 S6 Ag11 107.2(7) . . ?
Ag11 S8 Ag9 78.37(19) . . ?
C24 S8 Ag11 103.4(7) . . ?
C24 S8 Ag9 109.6(6) . . ?
Ag9 S4 Ag10 78.01(17) . . ?
C12 S4 Ag10 108.7(8) . . ?
C12 S4 Ag9 106.3(7) . . ?
S1 Na1 C40 86.4(9) . . ?
O1 Na1 S1 82.4(4) . . ?
O1 Na1 S1 86.2(4) 2_655 . ?
O1 Na1 O1 52.0(9) 2_655 . ?
O1 Na1 N5 26.0(4) . . ?
O1 Na1 N5 26.0(5) 2_655 . ?
O1 Na1 N2 93.1(8) 2_655 . ?
O1 Na1 N2 86.0(7) . . ?
O1 Na1 C40 136.4(11) 2_655 . ?
O1 Na1 C40 84.4(10) . . ?
O1 Na1 N4A 170.9(11) 2_655 . ?
O1 Na1 N4A 119.0(11) . . ?
N5 Na1 S1 83.2(7) . . ?
N5 Na1 C40 110.4(10) . . ?
N3 Na1 S1 96.6(6) . . ?
N3 Na1 O1 144.0(9) . . ?
N3 Na1 O1 92.0(8) . 2_655 ?
N3 Na1 N5 118.0(7) . . ?
N3 Na1 N2 97.5(8) . . ?
N3 Na1 C40 131.5(12) . . ?
N3 Na1 N4A 96.9(12) . . ?
N4 Na1 S1 87.1(12) . . ?
N4 Na1 O1 108.1(14) . . ?
N4 Na1 O1 159.7(14) . 2_655 ?
N4 Na1 N5 134.0(13) . . ?
N4 Na1 N3 107.7(14) . . ?
N4 Na1 N2 88.8(12) . . ?
N4 Na1 C40 23.8(10) . . ?
N2 Na1 S1 165.9(7) . . ?
N2 Na1 N5 90.0(9) . . ?
N2 Na1 C40 84.4(10) . . ?
N2 Na1 N4A 83.9(11) . . ?
N4A Na1 S1 94.6(10) . . ?
N4A Na1 N5 145.0(10) . . ?
Na1 O1 Na1 171.7(9) 3_665 . ?
N5 O1 Na1 94.4(10) . 3_665 ?
N5 O1 Na1 93.6(10) . . ?
C13 C14 S5 122.5(14) . . ?
C13 C14 C15 121(2) . . ?
C15 C14 S5 116.0(17) . . ?
C18 C17 H17 119.1 . . ?
C18 C17 C16 121.8(19) . . ?
C16 C17 H17 119.1 . . ?
C20 C19 H19 119.5 . . ?
C24 C19 H19 119.5 . . ?
C24 C19 C20 121(2) . . ?
C6 C5 H5 120.4 . . ?
C4 C5 H5 120.4 . . ?
C4 C5 C6 119.1(18) . . ?
C4 C3 H3 119.3 . . ?
C4 C3 C2 121(2) . . ?
C2 C3 H3 119.3 . . ?
C5 C6 S2 120.7(15) . . ?
C5 C6 C1 117.8(17) . . ?
C1 C6 S2 121.2(14) . . ?
C5 C4 C3 123.7(19) . . ?
C5 C4 H4 118.2 . . ?
C3 C4 H4 118.2 . . ?
C14 C13 H13 119.6 . . ?
C18 C13 C14 120.9(19) . . ?
C18 C13 H13 119.6 . . ?
C8 C9 H9 121.6 . . ?
C10 C9 H9 121.6 . . ?
C10 C9 C8 117(2) . . ?
C29 N1 Ag8 125(2) . . ?
C29 N1 C25 116(2) . . ?
C25 N1 Ag8 119.1(19) . . ?
C9 C8 S3 116.5(16) . . ?
C7 C8 S3 120.9(14) . . ?
C7 C8 C9 121.3(19) . . ?
C14 C15 H15 121.0 . . ?
C16 C15 C14 118(2) . . ?
C16 C15 H15 121.0 . . ?
C17 C18 S6 119.2(16) . . ?
C13 C18 S6 121.7(17) . . ?
C13 C18 C17 119(2) . . ?
C17 C16 C15 118.7(19) . . ?
C17 C16 H16 120.6 . . ?
C15 C16 H16 120.6 . . ?
C19 C20 S7 120.2(15) . . ?
C21 C20 S7 119(2) . . ?
C21 C20 C19 120(2) . . ?
C8 C7 H7 119.9 . . ?
C8 C7 C12 120.3(17) . . ?
C12 C7 H7 119.9 . . ?
Na1 N5 Na1 119.91(7) 2_655 3_665 ?
Na1 N5 Na1 119.91(7) . 2_655 ?
Na1 N5 Na1 119.91(7) . 3_665 ?
O1 N5 Na1 177(2) . 2_655 ?
O1 N5 Na1 177(2) 2_655 3_665 ?
O1 N5 Na1 59.5(8) . 3_665 ?
O1 N5 Na1 60.4(9) 3_665 3_665 ?
O1 N5 Na1 60.4(8) . . ?
O1 N5 Na1 59.5(9) 3_665 2_655 ?
O1 N5 Na1 60.4(8) 2_655 2_655 ?
O1 N5 Na1 177(2) 3_665 . ?
O1 N5 Na1 59.6(8) 2_655 . ?
O1 N5 O1 119.91(19) 2_655 3_665 ?
O1 N5 O1 119.91(19) . 3_665 ?
O1 N5 O1 119.92(19) 2_655 . ?
C3 C2 S1 121.0(15) . . ?
C1 C2 S1 123.7(14) . . ?
C1 C2 C3 115.2(19) . . ?
C6 C1 H1 118.7 . . ?
C2 C1 C6 122.7(17) . . ?
C2 C1 H1 118.7 . . ?
C12 C11 H11 120.0 . . ?
C10 C11 H11 120.0 . . ?
C10 C11 C12 120(2) . . ?
C32 C31 H31 124.0 . . ?
C32 C31 C30 112(3) . . ?
C30 C31 H31 124.0 . . ?
C24 C23 H23 118.8 . . ?
C22 C23 H23 118.8 . . ?
C22 C23 C24 122(2) . . ?
C7 C12 S4 121.6(14) . . ?
C11 C12 S4 120.0(18) . . ?
C11 C12 C7 118(2) . . ?
C9 C10 H10 118.7 . . ?
C11 C10 C9 123(2) . . ?
C11 C10 H10 118.7 . . ?
C35 N3 Na1 121.7(18) . . ?
C35 N3 C39 115(3) . . ?
C39 N3 Na1 123(2) . . ?
C19 C24 S8 122.5(16) . . ?
C19 C24 C23 118(3) . . ?
C23 C24 S8 119.4(19) . . ?
C23 C22 H22 120.7 . . ?
C23 C22 C21 119(2) . . ?
C21 C22 H22 120.7 . . ?
C31 C32 H32 117.6 . . ?
C33 C32 C31 125(3) . . ?
C33 C32 H32 117.6 . . ?
N1 C29 H29 119.3 . . ?
C28 C29 N1 121(4) . . ?
C28 C29 H29 119.3 . . ?
C28 C27 H27 119.2 . . ?
C28 C27 C26 122(3) . . ?
C26 C27 H27 119.2 . . ?
C40 N4 Na1 115(3) . . ?
C40 N4 C44 119(5) . . ?
C44 N4 Na1 120(3) . . ?
C30 N2 Na1 126.7(19) . . ?
C34 N2 Na1 123.4(18) . . ?
C34 N2 C30 110(2) . . ?
C20 C21 C22 120(3) . . ?
C20 C21 H21 120.1 . . ?
C22 C21 H21 120.1 . . ?
N1 C25 H25 117.2 . . ?
C26 C25 N1 126(3) . . ?
C26 C25 H25 117.2 . . ?
C31 C30 H30 114.7 . . ?
N2 C30 C31 131(3) . . ?
N2 C30 H30 114.7 . . ?
C29 C28 C27 120(4) . . ?
C29 C28 H28 119.9 . . ?
C27 C28 H28 119.9 . . ?
C27 C26 H26 122.4 . . ?
C25 C26 C27 115(4) . . ?
C25 C26 H26 122.4 . . ?
C36 C37 H37 118.6 . . ?
C38 C37 H37 118.6 . . ?
C38 C37 C36 123(4) . . ?
N3 C35 H35 117.4 . . ?
N3 C35 C36 125(3) . . ?
C36 C35 H35 117.4 . . ?
C32 C33 H33 123.6 . . ?
C32 C33 C34 113(3) . . ?
C34 C33 H33 123.6 . . ?
N2 C34 C33 130(3) . . ?
N2 C34 H34 115.2 . . ?
C33 C34 H34 115.2 . . ?
C37 C36 H36 121.6 . . ?
C35 C36 C37 117(4) . . ?
C35 C36 H36 121.6 . . ?
C37 C38 H38 122.7 . . ?
C37 C38 C39 115(4) . . ?
C39 C38 H38 122.7 . . ?
N3 C39 C38 125(4) . . ?
N3 C39 H39 117.5 . . ?
C38 C39 H39 117.5 . . ?
C43 C42 C41 109(9) . . ?
N4 C40 Na1 42(2) . . ?
N4 C40 C41 117(5) . . ?
C41 C40 Na1 148(3) . . ?
C42 C43 C44 125(9) . . ?
C40 C41 C42 129(6) . . ?
N4 C44 C43 120(6) . . ?
C44A N4A Na1 109(4) . . ?
C40A N4A Na1 125(3) . . ?
C40A N4A C44A 120(5) . . ?
N4A C44A C43A 112(8) . . ?
C42A C43A C44A 136(10) . . ?
C41A C42A C43A 103(8) . . ?
C42A C41A C40A 128(5) . . ?
N4A C40A C41A 120(5) . . ?

loop_
_geom_bond_atom_site_label_1
_geom_bond_atom_site_label_2
_geom_bond_distance
_geom_bond_site_symmetry_2
_geom_bond_publ_flag
Ag3 Ag4 2.7738(18) 3_665 ?
Ag3 Ag4 2.7738(18) 2_655 ?
Ag3 Ag4 2.7740(18) . ?
Ag3 Ag2 2.7757(19) . ?
Ag3 Ag2 2.7756(19) 2_655 ?
Ag3 Ag2 2.7756(19) 3_665 ?
Ag3 Ag7 2.7784(12) . ?
Ag3 Ag7 2.7784(12) 3_665 ?
Ag3 Ag7 2.7784(12) 2_655 ?
Ag3 Ag6 2.7596(12) 2_655 ?
Ag3 Ag6 2.7597(12) . ?
Ag3 Ag6 2.7596(12) 3_665 ?
Ag4 Ag4 3.080(2) 2_655 ?
Ag4 Ag4 3.080(2) 3_665 ?
Ag4 Ag5 2.987(2) . ?
Ag4 Ag7 2.8064(17) 2_655 ?
Ag4 Ag6 2.9060(17) 2_655 ?
Ag4 Ag6 2.8271(17) 3_665 ?
Ag4 Ag11 3.1660(19) 2_655 ?
Ag4 S5 2.478(4) . ?
Ag2 Ag2 2.810(2) 2_655 ?
Ag2 Ag2 2.810(2) 3_665 ?
Ag2 Ag7 2.9087(17) . ?
Ag2 Ag7 2.9884(18) 2_655 ?
Ag2 Ag6 2.9910(17) 2_655 ?
Ag2 Ag1 3.1694(18) . ?
Ag2 Ag8 3.1081(18) 2_655 ?
Ag2 S3 2.445(4) . ?
Ag5 S5 2.504(4) 2_655 ?
Ag5 S5 2.504(5) . ?
Ag5 S5 2.503(4) 3_665 ?
Ag7 Ag6 3.0018(18) . ?
Ag7 Ag6 2.8244(18) 2_655 ?
Ag7 Ag8 3.0464(19) . ?
Ag7 Ag9 3.1666(19) . ?
Ag7 S2 2.451(5) . ?
Ag6 Ag8 3.1175(19) . ?
Ag6 Ag10 3.134(2) 3_665 ?
Ag6 S7 2.459(5) . ?
Ag1 Ag1 3.139(2) 3_665 ?
Ag1 Ag1 3.139(2) 2_655 ?
Ag1 S3 2.575(5) . ?
Ag1 S1 2.474(5) 2_655 ?
Ag1 S1 2.455(5) . ?
Ag8 S3 2.587(5) 3_665 ?
Ag8 S2 2.567(6) . ?
Ag8 S7 2.588(5) . ?
Ag8 N1 2.355(18) . ?
Ag10 Ag11 3.103(2) . ?
Ag10 Ag9 3.106(3) . ?
Ag10 S7 2.561(6) 2_655 ?
Ag10 S6 2.455(5) . ?
Ag10 S4 2.482(6) . ?
Ag11 Ag9 3.104(2) . ?
Ag11 S5 2.605(5) 3_665 ?
Ag11 S6 2.471(7) . ?
Ag11 S8 2.454(6) . ?
Ag9 S2 2.571(5) . ?
Ag9 S8 2.459(6) . ?
Ag9 S4 2.454(7) . ?
S3 C8 1.776(19) . ?
S5 C14 1.81(2) . ?
S1 Na1 2.928(9) . ?
S1 C2 1.75(2) . ?
S2 C6 1.745(18) . ?
S7 C20 1.79(2) . ?
S6 C18 1.80(2) . ?
S8 C24 1.78(3) . ?
S4 C12 1.78(2) . ?
Na1 O1 2.44(2) 2_655 ?
Na1 O1 2.45(2) . ?
Na1 N5 2.816(10) . ?
Na1 N3 2.41(2) . ?
Na1 N4 2.26(5) . ?
Na1 N2 2.49(2) . ?
Na1 C40 3.09(4) . ?
Na1 N4A 2.53(4) . ?
O1 N5 1.239(19) . ?
C14 C13 1.36(3) . ?
C14 C15 1.41(2) . ?
C17 H17 0.9500 . ?
C17 C18 1.38(3) . ?
C17 C16 1.39(3) . ?
C19 H19 0.9500 . ?
C19 C20 1.41(3) . ?
C19 C24 1.34(3) . ?
C5 H5 0.9500 . ?
C5 C6 1.41(3) . ?
C5 C4 1.32(3) . ?
C3 H3 0.9500 . ?
C3 C4 1.32(3) . ?
C3 C2 1.43(3) . ?
C6 C1 1.41(3) . ?
C4 H4 0.9500 . ?
C13 H13 0.9500 . ?
C13 C18 1.36(3) . ?
C9 H9 0.9500 . ?
C9 C8 1.41(2) . ?
C9 C10 1.40(3) . ?
N1 C29 1.34(3) . ?
N1 C25 1.40(4) . ?
C8 C7 1.34(2) . ?
C15 H15 0.9500 . ?
C15 C16 1.39(3) . ?
C16 H16 0.9500 . ?
C20 C21 1.38(3) . ?
C7 H7 0.9500 . ?
C7 C12 1.44(3) . ?
C2 C1 1.37(3) . ?
C1 H1 0.9500 . ?
C11 H11 0.9500 . ?
C11 C12 1.38(3) . ?
C11 C10 1.36(3) . ?
C31 H31 0.9500 . ?
C31 C32 1.42(4) . ?
C31 C30 1.43(3) . ?
C23 H23 0.9500 . ?
C23 C24 1.43(3) . ?
C23 C22 1.36(4) . ?
C10 H10 0.9500 . ?
N3 C35 1.353(18) . ?
N3 C39 1.390(19) . ?
C22 H22 0.9500 . ?
C22 C21 1.40(3) . ?
C32 H32 0.9500 . ?
C32 C33 1.36(4) . ?
C29 H29 0.9500 . ?
C29 C28 1.33(4) . ?
C27 H27 0.9500 . ?
C27 C28 1.34(5) . ?
C27 C26 1.38(5) . ?
N4 C40 1.37(2) . ?
N4 C44 1.38(2) . ?
N2 C30 1.35(3) . ?
N2 C34 1.33(4) . ?
C21 H21 0.9500 . ?
C25 H25 0.9500 . ?
C25 C26 1.30(4) . ?
C30 H30 0.9500 . ?
C28 H28 0.9500 . ?
C26 H26 0.9500 . ?
C37 H37 0.9500 . ?
C37 C36 1.387(19) . ?
C37 C38 1.386(19) . ?
C35 H35 0.9500 . ?
C35 C36 1.364(19) . ?
C33 H33 0.9500 . ?
C33 C34 1.47(4) . ?
C34 H34 0.9500 . ?
C36 H36 0.9500 . ?
C38 H38 0.9500 . ?
C38 C39 1.394(19) . ?
C39 H39 0.9500 . ?
C42 C43 1.40(2) . ?
C42 C41 1.40(2) . ?
C40 C41 1.40(2) . ?
C43 C44 1.42(2) . ?
N4A C44A 1.38(2) . ?
N4A C40A 1.38(2) . ?
C44A C43A 1.41(2) . ?
C43A C42A 1.40(2) . ?
C42A C41A 1.40(2) . ?
C41A C40A 1.41(2) . ?

loop_
_geom_torsion_atom_site_label_1
_geom_torsion_atom_site_label_2
_geom_torsion_atom_site_label_3
_geom_torsion_atom_site_label_4
_geom_torsion
_geom_torsion_site_symmetry_1
_geom_torsion_site_symmetry_2
_geom_torsion_site_symmetry_3
_geom_torsion_site_symmetry_4
_geom_torsion_publ_flag
Ag4 S5 C14 C13 -36.1(16) . . . . ?
Ag4 S5 C14 C15 148.3(13) . . . . ?
Ag2 S3 C8 C9 147.7(14) . . . . ?
Ag2 S3 C8 C7 -44.5(17) . . . . ?
Ag5 S5 C14 C13 40.3(16) . . . . ?
Ag5 S5 C14 C15 -135.3(13) . . . . ?
Ag7 S2 C6 C5 148.7(15) . . . . ?
Ag7 S2 C6 C1 -38.0(18) . . . . ?
Ag6 S7 C20 C19 -46.8(17) . . . . ?
Ag6 S7 C20 C21 140.0(16) . . . . ?
Ag1 S3 C8 C9 61.7(16) . . . . ?
Ag1 S3 C8 C7 -130.5(15) . . . . ?
Ag1 S1 C2 C3 -123.6(15) . . . . ?
Ag1 S1 C2 C3 152.9(15) 3_665 . . . ?
Ag1 S1 C2 C1 -22.8(19) 3_665 . . . ?
Ag1 S1 C2 C1 60.6(18) . . . . ?
Ag8 S3 C8 C9 -132.7(14) 2_655 . . . ?
Ag8 S3 C8 C7 35.1(17) 2_655 . . . ?
Ag8 S2 C6 C5 -133.3(16) . . . . ?
Ag8 S2 C6 C1 40.0(17) . . . . ?
Ag8 S7 C20 C19 32.6(17) . . . . ?
Ag8 S7 C20 C21 -140.7(16) . . . . ?
Ag8 N1 C29 C28 -175.4(18) . . . . ?
Ag8 N1 C25 C26 179(3) . . . . ?
Ag10 S7 C20 C19 -129.3(14) 3_665 . . . ?
Ag10 S7 C20 C21 57.4(18) 3_665 . . . ?
Ag10 S6 C18 C17 -125.7(15) . . . . ?
Ag10 S6 C18 C13 52.7(17) . . . . ?
Ag10 S4 C12 C7 -20(2) . . . . ?
Ag10 S4 C12 C11 155.6(17) . . . . ?
Ag11 S5 C14 C13 -121.0(14) 2_655 . . . ?
Ag11 S5 C14 C15 63.5(15) 2_655 . . . ?
Ag11 S6 C18 C17 151.8(14) . . . . ?
Ag11 S6 C18 C13 -29.8(17) . . . . ?
Ag11 S8 C24 C19 67.7(16) . . . . ?
Ag11 S8 C24 C23 -117.2(16) . . . . ?
Ag9 S2 C6 C5 61.6(18) . . . . ?
Ag9 S2 C6 C1 -125.1(15) . . . . ?
Ag9 S8 C24 C19 -14.5(18) . . . . ?
Ag9 S8 C24 C23 160.6(14) . . . . ?
Ag9 S4 C12 C7 62.4(19) . . . . ?
Ag9 S4 C12 C11 -121.8(17) . . . . ?
S3 C8 C7 C12 -176.6(16) . . . . ?
S5 C14 C13 C18 -173.1(14) . . . . ?
S5 C14 C15 C16 173.6(16) . . . . ?
S1 C2 C1 C6 178.5(15) . . . . ?
S2 C6 C1 C2 -175.1(16) . . . . ?
S7 C20 C21 C22 173.9(17) . . . . ?
Na1 S1 C2 C3 7(2) . . . . ?
Na1 S1 C2 C1 -168.8(14) . . . . ?
Na1 O1 N5 Na1 178.0(9) . . . 3_665 ?
Na1 O1 N5 Na1 -178.0(9) 3_665 . . . ?
Na1 O1 N5 O1 176(3) . . . 3_665 ?
Na1 O1 N5 O1 2(3) . . . 2_655 ?
Na1 O1 N5 O1 -2(3) 3_665 . . 3_665 ?
Na1 O1 N5 O1 -176(3) 3_665 . . 2_655 ?
Na1 N3 C35 C36 -173.4(19) . . . . ?
Na1 N3 C39 C38 175(3) . . . . ?
Na1 N4 C40 C41 150(3) . . . . ?
Na1 N4 C44 C43 -151(3) . . . . ?
Na1 N2 C30 C31 175(2) . . . . ?
Na1 N2 C34 C33 -177(4) . . . . ?
Na1 C40 C41 C42 45(9) . . . . ?
Na1 N4A C44A C43A -154(2) . . . . ?
Na1 N4A C40A C41A 152(4) . . . . ?
C14 C13 C18 S6 178.2(14) . . . . ?
C14 C13 C18 C17 -3(3) . . . . ?
C14 C15 C16 C17 3(3) . . . . ?
C19 C20 C21 C22 1(3) . . . . ?
C5 C6 C1 C2 -2(3) . . . . ?
C3 C2 C1 C6 3(3) . . . . ?
C6 C5 C4 C3 3(3) . . . . ?
C4 C5 C6 S2 172.3(16) . . . . ?
C4 C5 C6 C1 -1(3) . . . . ?
C4 C3 C2 S1 -176.8(17) . . . . ?
C4 C3 C2 C1 -1(3) . . . . ?
C13 C14 C15 C16 -2(3) . . . . ?
C9 C8 C7 C12 -9(3) . . . . ?
N1 C29 C28 C27 1(4) . . . . ?
N1 C25 C26 C27 -7(6) . . . . ?
C8 C9 C10 C11 -3(3) . . . . ?
C8 C7 C12 S4 -176.0(16) . . . . ?
C8 C7 C12 C11 8(3) . . . . ?
C15 C14 C13 C18 2(3) . . . . ?
C18 C17 C16 C15 -4(3) . . . . ?
C16 C17 C18 S6 -177.1(17) . . . . ?
C16 C17 C18 C13 4(3) . . . . ?
C20 C19 C24 S8 178.4(14) . . . . ?
C20 C19 C24 C23 3(3) . . . . ?
C2 C3 C4 C5 -2(3) . . . . ?
C31 C32 C33 C34 -1(6) . . . . ?
C23 C22 C21 C20 -2(3) . . . . ?
C12 C11 C10 C9 2(4) . . . . ?
C10 C9 C8 S3 174.4(16) . . . . ?
C10 C9 C8 C7 7(3) . . . . ?
C10 C11 C12 S4 179.7(18) . . . . ?
C10 C11 C12 C7 -4(3) . . . . ?
N3 C35 C36 C37 3(2) . . . . ?
C24 C19 C20 S7 -174.7(15) . . . . ?
C24 C19 C20 C21 -1(3) . . . . ?
C24 C23 C22 C21 4(4) . . . . ?
C22 C23 C24 S8 -179.8(18) . . . . ?
C22 C23 C24 C19 -5(3) . . . . ?
C32 C31 C30 N2 5(5) . . . . ?
C32 C33 C34 N2 -2(7) . . . . ?
C29 N1 C25 C26 5(5) . . . . ?
N4 C40 C41 C42 6(7) . . . . ?
C25 N1 C29 C28 -1(4) . . . . ?
C30 C31 C32 C33 -1(5) . . . . ?
C30 N2 C34 C33 5(6) . . . . ?
C28 C27 C26 C25 7(6) . . . . ?
C26 C27 C28 C29 -4(5) . . . . ?
C37 C38 C39 N3 -6(6) . . . . ?
C35 N3 C39 C38 2(5) . . . . ?
C34 N2 C30 C31 -7(5) . . . . ?
C36 C37 C38 C39 10(6) . . . . ?
C38 C37 C36 C35 -8(5) . . . . ?
C39 N3 C35 C36 0(2) . . . . ?
C42 C43 C44 N4 -1(2) . . . . ?
C40 N4 C44 C43 0.9(19) . . . . ?
C43 C42 C41 C40 -5(7) . . . . ?
C41 C42 C43 C44 3(4) . . . . ?
C44 N4 C40 Na1 -153(3) . . . . ?
C44 N4 C40 C41 -3(4) . . . . ?
N4A C44A C43A C42A 1(3) . . . . ?
C44A N4A C40A C41A 3(5) . . . . ?
C44A C43A C42A C41A -2(5) . . . . ?
C43A C42A C41A C40A 5(6) . . . . ?
C42A C41A C40A N4A -6(7) . . . . ?
C40A N4A C44A C43A -1(2) . . . . ?

loop_
_smtbx_masks_void_nr
_smtbx_masks_void_average_x
_smtbx_masks_void_average_y
_smtbx_masks_void_average_z
_smtbx_masks_void_volume
_smtbx_masks_void_count_electrons
_smtbx_masks_void_content
1 0.000 0.000 -0.401 8920.6 0.0 ?
